data_4339227
loop_
_publ_author_name
'Yang, Jin'
'Ma, Jian-Fang'
'Liu, Ying-Ying'
'Ma, Ji-Cheng'
'Batten, Stuart R.'

_publ_section_title
;
 Organic-acid effect on the structures of a series of lead(II) complexes.
;
_journal_issue 16
_journal_name_full 'Inorganic chemistry'
_journal_page_first 6542
_journal_page_last 6555
_journal_paper_doi 10.1021/ic700613c
_journal_volume 46
_journal_year 2007
_chemical_formula_moiety 'C32 H18 N4 O4 Pb'
_chemical_formula_sum 'C32 H18 N4 O4 Pb'
_chemical_formula_weight 729.69
_chemical_name_systematic
;
 ?
;
_space_group_IT_number 14
_symmetry_cell_setting monoclinic
_symmetry_space_group_name_Hall '-P 2ybc'
_symmetry_space_group_name_H-M 'P 1 21/c 1'
_atom_sites_solution_hydrogens geom
_atom_sites_solution_primary direct
_atom_sites_solution_secondary difmap
_audit_creation_method SHELXL-97
_cell_angle_alpha 90.00
_cell_angle_beta 103.83(3)
_cell_angle_gamma 90.00
_cell_formula_units_Z 4
_cell_length_a 7.7814(16)
_cell_length_b 24.643(5)
_cell_length_c 13.928(3)
_cell_measurement_reflns_used 16137
_cell_measurement_temperature 293(2)
_cell_measurement_theta_max 27.48
_cell_measurement_theta_min 3.16
_cell_volume 2593.4(10)
_computing_cell_refinement PROCESS-AUTO
_computing_data_collection 'PROCESS-AUTO (Rigaku, 1998)'
_computing_data_reduction PROCESS-AUTO
_computing_molecular_graphics 'SHELXTL-Plus (Sheldrick, 1990)'
_computing_publication_material SHELXL-97
_computing_structure_refinement 'SHELXL-97 (Sheldrick, 1997)'
_computing_structure_solution 'SHELXS-97 (Sheldrick, 1997)'
_diffrn_ambient_temperature 293(2)
_diffrn_detector_area_resol_mean 10.0
_diffrn_measured_fraction_theta_full 0.995
_diffrn_measured_fraction_theta_max 0.989
_diffrn_measurement_device_type 'Rigaku R-AXIS RAPID'
_diffrn_measurement_method '\w scan'
_diffrn_radiation_monochromator graphite
_diffrn_radiation_source 'rotorating anode'
_diffrn_radiation_type MoK\a
_diffrn_radiation_wavelength 0.71073
_diffrn_reflns_av_R_equivalents 0.0746
_diffrn_reflns_av_sigmaI/netI 0.0643
_diffrn_reflns_limit_h_max 10
_diffrn_reflns_limit_h_min -10
_diffrn_reflns_limit_k_max 31
_diffrn_reflns_limit_k_min -31
_diffrn_reflns_limit_l_max 18
_diffrn_reflns_limit_l_min -18
_diffrn_reflns_number 24314
_diffrn_reflns_theta_full 25.00
_diffrn_reflns_theta_max 27.48
_diffrn_reflns_theta_min 3.16
_diffrn_standards_decay_% none
_diffrn_standards_interval_count none
_diffrn_standards_number none
_exptl_absorpt_coefficient_mu 6.554
_exptl_absorpt_correction_type multi-scan
_exptl_absorpt_process_details 'ABSCOR (Higashi, 1995)'
_exptl_crystal_colour yellow
_exptl_crystal_density_diffrn 1.869
_exptl_crystal_density_method 'not measured'
_exptl_crystal_description block
_exptl_crystal_F_000 1408
_exptl_crystal_size_max 0.33
_exptl_crystal_size_mid 0.31
_exptl_crystal_size_min 0.24
_refine_diff_density_max 0.856
_refine_diff_density_min -1.132
_refine_diff_density_rms 0.127
_refine_ls_extinction_method none
_refine_ls_goodness_of_fit_ref 1.063
_refine_ls_hydrogen_treatment constr
_refine_ls_matrix_type full
_refine_ls_number_parameters 370
_refine_ls_number_reflns 5871
_refine_ls_number_restraints 0
_refine_ls_restrained_S_all 1.063
_refine_ls_R_factor_all 0.0727
_refine_ls_R_factor_gt 0.0397
_refine_ls_shift/su_max 0.001
_refine_ls_shift/su_mean 0.000
_refine_ls_structure_factor_coef Fsqd
_refine_ls_weighting_details 'calc w=1/[\s^2^(Fo^2^)+(0.0281P)^2^+0.7665P] where P=(Fo^2^+2Fc^2^)/3'
_refine_ls_weighting_scheme calc
_refine_ls_wR_factor_gt 0.0733
_refine_ls_wR_factor_ref 0.0816
_reflns_number_gt 4105
_reflns_number_total 5871
_reflns_threshold_expression >2sigma(I)
_cod_data_source_file ic700613c-file003.cif
_cod_data_source_block compound7
_cod_depositor_comments
;
The following automatic conversions were performed:

'_symmetry_cell_setting' value 'Monoclinic' changed to 'monoclinic'
according to
/usr/data/users/saulius/automatic-downloads/retrospective/ACS/lib/dictionaries/cif_core.dic
dictionary named 'cif_core.dic' version 2.4.2 from 2011-04-26.

Automatic conversion script
Id: cif_fix_values 2281 2013-09-26 08:29:07Z andrius 
;
_cod_original_cell_volume 2593.2(9)
_cod_original_sg_symbol_Hall '-p 2ybc'
_cod_original_sg_symbol_H-M P21/c
_cod_database_code 4339227

loop_
_symmetry_equiv_pos_as_xyz
'x, y, z'
'-x, y+1/2, -z+1/2'
'-x, -y, -z'
'x, -y-1/2, z-1/2'

loop_
_atom_site_label
_atom_site_type_symbol
_atom_site_fract_x
_atom_site_fract_y
_atom_site_fract_z
_atom_site_U_iso_or_equiv
_atom_site_adp_type
_atom_site_occupancy
_atom_site_symmetry_multiplicity
_atom_site_calc_flag
_atom_site_refinement_flags
C1 C 0.4687(8) 0.3271(2) -0.0052(5) 0.0477(16) Uani 1 1 d .
H1 H 0.5134 0.2920 -0.0035 0.057 Uiso 1 1 calc R
C2 C 0.3550(9) 0.3448(2) -0.0918(5) 0.0535(17) Uani 1 1 d .
H2 H 0.3254 0.3223 -0.1469 0.064 Uiso 1 1 calc R
C3 C 0.2869(8) 0.3964(2) -0.0944(5) 0.0442(15) Uani 1 1 d .
H3 H 0.2114 0.4095 -0.1519 0.053 Uiso 1 1 calc R
C4 C 0.3323(7) 0.42892(19) -0.0102(5) 0.0353(13) Uani 1 1 d .
C5 C 0.4511(7) 0.40884(19) 0.0726(5) 0.0351(13) Uani 1 1 d .
C6 C 0.5136(7) 0.44330(19) 0.1601(4) 0.0346(13) Uani 1 1 d .
C7 C 0.6992(8) 0.4533(2) 0.3130(5) 0.0468(15) Uani 1 1 d .
H7 H 0.7842 0.4390 0.3655 0.056 Uiso 1 1 calc R
C8 C 0.6465(8) 0.5065(2) 0.3189(5) 0.0448(15) Uani 1 1 d .
H8 H 0.6962 0.5274 0.3740 0.054 Uiso 1 1 calc R
C9 C 0.5223(8) 0.5277(2) 0.2439(5) 0.0449(15) Uani 1 1 d .
H9 H 0.4836 0.5632 0.2475 0.054 Uiso 1 1 calc R
C10 C 0.4526(7) 0.4961(2) 0.1610(4) 0.0342(12) Uani 1 1 d .
C11 C 0.3207(7) 0.51730(19) 0.0756(5) 0.0353(13) Uani 1 1 d .
C12 C 0.2624(7) 0.48413(19) -0.0094(4) 0.0345(13) Uani 1 1 d .
C13 C 0.0830(7) 0.5529(2) -0.0842(5) 0.0401(14) Uani 1 1 d .
C14 C 0.1434(7) 0.5862(2) 0.0000(5) 0.0419(14) Uani 1 1 d .
C15 C 0.0770(8) 0.6401(2) 0.0014(5) 0.0504(17) Uani 1 1 d .
H15 H 0.1169 0.6625 0.0560 0.060 Uiso 1 1 calc R
C16 C -0.0450(8) 0.6578(3) -0.0785(6) 0.0539(18) Uani 1 1 d .
H16 H -0.0871 0.6931 -0.0788 0.065 Uiso 1 1 calc R
C17 C -0.1104(8) 0.6245(3) -0.1609(6) 0.0538(17) Uani 1 1 d .
H17 H -0.1986 0.6375 -0.2132 0.065 Uiso 1 1 calc R
C18 C -0.0460(7) 0.5736(2) -0.1651(5) 0.0465(16) Uani 1 1 d .
H18 H -0.0869 0.5523 -0.2210 0.056 Uiso 1 1 calc R
C19 C 0.5246(7) 0.3195(2) 0.3750(4) 0.0374(12) Uani 1 1 d .
C20 C 0.3907(7) 0.3204(2) 0.4354(4) 0.0363(12) Uani 1 1 d .
C21 C 0.2273(7) 0.2944(2) 0.3976(5) 0.0426(15) Uani 1 1 d .
H21 H 0.2055 0.2783 0.3355 0.051 Uiso 1 1 calc R
C22 C 0.1001(8) 0.2923(2) 0.4504(5) 0.0505(17) Uani 1 1 d .
H22 H -0.0063 0.2745 0.4244 0.061 Uiso 1 1 calc R
C23 C 0.1293(9) 0.3164(3) 0.5419(6) 0.0596(18) Uani 1 1 d .
H23 H 0.0426 0.3156 0.5776 0.072 Uiso 1 1 calc R
C24 C 0.2895(8) 0.3417(2) 0.5798(5) 0.0541(17) Uani 1 1 d .
H24 H 0.3087 0.3581 0.6416 0.065 Uiso 1 1 calc R
C25 C 0.4225(7) 0.3437(2) 0.5293(5) 0.0371(13) Uani 1 1 d .
C26 C 0.5873(8) 0.3736(2) 0.5758(4) 0.0380(13) Uani 1 1 d .
C27 C 0.6104(8) 0.4259(2) 0.5426(5) 0.0497(16) Uani 1 1 d .
H27 H 0.5281 0.4401 0.4888 0.060 Uiso 1 1 calc R
C28 C 0.7559(9) 0.4570(2) 0.5894(5) 0.0537(17) Uani 1 1 d .
H28 H 0.7712 0.4914 0.5652 0.064 Uiso 1 1 calc R
C29 C 0.8762(9) 0.4379(2) 0.6702(6) 0.0576(18) Uani 1 1 d .
H29 H 0.9711 0.4594 0.7020 0.069 Uiso 1 1 calc R
C30 C 0.7090(8) 0.2969(2) 0.6957(5) 0.0439(15) Uani 1 1 d .
C31 C 0.7141(7) 0.35394(19) 0.6570(5) 0.0392(14) Uani 1 1 d .
C32 C 0.8548(8) 0.3863(2) 0.7040(5) 0.0509(17) Uani 1 1 d .
H32 H 0.9361 0.3730 0.7592 0.061 Uiso 1 1 calc R
N1 N 0.5173(6) 0.35735(16) 0.0752(4) 0.0409(12) Uani 1 1 d .
N2 N 0.6340(6) 0.42190(17) 0.2360(4) 0.0426(12) Uani 1 1 d .
N3 N 0.1443(6) 0.50142(16) -0.0883(4) 0.0387(11) Uani 1 1 d .
N4 N 0.2641(6) 0.56786(17) 0.0796(4) 0.0419(12) Uani 1 1 d .
O1 O 0.6841(5) 0.32919(17) 0.4129(3) 0.0523(11) Uani 1 1 d .
O2 O 0.4713(5) 0.30956(15) 0.2820(3) 0.0465(10) Uani 1 1 d .
O3 O 0.6245(6) 0.26126(14) 0.6386(3) 0.0526(12) Uani 1 1 d .
O4 O 0.7925(7) 0.28604(16) 0.7806(4) 0.0730(16) Uani 1 1 d .
Pb1 Pb 0.73137(3) 0.317273(8) 0.233552(17) 0.03844(8) Uani 1 1 d .

loop_
_atom_site_aniso_label
_atom_site_aniso_U_11
_atom_site_aniso_U_22
_atom_site_aniso_U_33
_atom_site_aniso_U_23
_atom_site_aniso_U_13
_atom_site_aniso_U_12
C1 0.063(4) 0.034(3) 0.042(4) -0.002(3) 0.007(3) 0.004(3)
C2 0.077(5) 0.039(3) 0.036(4) -0.004(3) -0.003(4) -0.013(3)
C3 0.054(4) 0.047(3) 0.025(4) 0.001(3) -0.003(3) -0.011(3)
C4 0.035(3) 0.033(3) 0.037(4) 0.002(2) 0.007(3) -0.005(2)
C5 0.033(3) 0.034(3) 0.039(4) 0.001(2) 0.010(3) -0.008(2)
C6 0.038(3) 0.034(3) 0.029(4) 0.001(2) 0.000(3) -0.002(2)
C7 0.055(4) 0.043(3) 0.034(4) 0.005(3) -0.008(3) 0.002(3)
C8 0.057(4) 0.040(3) 0.034(4) -0.003(3) 0.004(3) -0.002(3)
C9 0.057(4) 0.036(3) 0.041(4) -0.004(3) 0.010(3) 0.001(3)
C10 0.036(3) 0.037(3) 0.030(4) 0.003(2) 0.010(3) -0.006(2)
C11 0.034(3) 0.033(3) 0.040(4) 0.004(2) 0.010(3) -0.002(2)
C12 0.035(3) 0.034(3) 0.034(4) 0.006(2) 0.007(3) -0.005(2)
C13 0.028(3) 0.050(3) 0.043(4) 0.013(3) 0.010(3) 0.002(2)
C14 0.036(3) 0.047(3) 0.046(4) 0.010(3) 0.015(3) 0.003(3)
C15 0.056(4) 0.038(3) 0.059(5) 0.009(3) 0.018(4) 0.007(3)
C16 0.052(4) 0.052(3) 0.061(6) 0.019(3) 0.021(4) 0.018(3)
C17 0.040(4) 0.069(4) 0.051(5) 0.021(4) 0.008(3) 0.009(3)
C18 0.039(3) 0.055(3) 0.045(5) 0.014(3) 0.009(3) 0.002(3)
C19 0.038(3) 0.039(3) 0.031(4) 0.000(3) 0.000(3) 0.004(2)
C20 0.035(3) 0.036(3) 0.034(4) 0.005(3) 0.001(3) 0.005(2)
C21 0.044(3) 0.041(3) 0.035(4) 0.001(3) -0.006(3) 0.004(3)
C22 0.035(3) 0.056(4) 0.054(5) 0.010(3) -0.001(3) 0.002(3)
C23 0.056(4) 0.070(4) 0.055(5) -0.008(4) 0.019(4) -0.005(3)
C24 0.053(4) 0.061(4) 0.048(5) -0.014(3) 0.013(4) -0.007(3)
C25 0.037(3) 0.036(3) 0.036(4) 0.004(2) 0.003(3) 0.003(2)
C26 0.049(3) 0.036(3) 0.028(4) -0.004(2) 0.006(3) -0.001(2)
C27 0.061(4) 0.047(3) 0.040(4) 0.004(3) 0.008(3) 0.000(3)
C28 0.077(5) 0.039(3) 0.046(5) 0.007(3) 0.017(4) -0.011(3)
C29 0.066(4) 0.049(4) 0.053(5) -0.009(3) 0.005(4) -0.016(3)
C30 0.050(4) 0.041(3) 0.034(4) -0.003(3) -0.003(3) -0.002(3)
C31 0.042(3) 0.032(3) 0.040(4) -0.004(2) 0.003(3) -0.001(2)
C32 0.059(4) 0.041(3) 0.045(5) -0.007(3) -0.002(3) -0.001(3)
N1 0.053(3) 0.029(2) 0.039(3) 0.003(2) 0.007(3) -0.004(2)
N2 0.053(3) 0.036(2) 0.034(3) 0.000(2) -0.001(3) -0.006(2)
N3 0.037(3) 0.038(2) 0.039(3) 0.004(2) 0.003(2) -0.002(2)
N4 0.043(3) 0.040(2) 0.042(4) 0.005(2) 0.007(3) 0.002(2)
O1 0.040(2) 0.078(3) 0.036(3) -0.008(2) 0.002(2) -0.003(2)
O2 0.040(2) 0.058(2) 0.037(3) -0.004(2) 0.000(2) 0.0006(18)
O3 0.067(3) 0.039(2) 0.042(3) -0.0013(19) -0.006(2) -0.0090(19)
O4 0.108(4) 0.045(2) 0.043(4) 0.005(2) -0.028(3) -0.003(2)
Pb1 0.04033(13) 0.03652(11) 0.03541(14) 0.00033(10) 0.00305(9) 0.00277(10)

loop_
_atom_type_symbol
_atom_type_description
_atom_type_scat_dispersion_real
_atom_type_scat_dispersion_imag
_atom_type_scat_source
C C 0.0033 0.0016 'International Tables Vol C Tables 4.2.6.8 and 6.1.1.4'
H H 0.0000 0.0000 'International Tables Vol C Tables 4.2.6.8 and 6.1.1.4'
N N 0.0061 0.0033 'International Tables Vol C Tables 4.2.6.8 and 6.1.1.4'
O O 0.0106 0.0060 'International Tables Vol C Tables 4.2.6.8 and 6.1.1.4'
Pb Pb -3.3944 10.1111 'International Tables Vol C Tables 4.2.6.8 and 6.1.1.4'

loop_
_geom_angle_atom_site_label_1
_geom_angle_atom_site_label_2
_geom_angle_atom_site_label_3
_geom_angle
_geom_angle_site_symmetry_1
_geom_angle_site_symmetry_3
N1 C1 C2 123.6(5) . .
N1 C1 H1 118.2 . .
C2 C1 H1 118.2 . .
C3 C2 C1 118.5(6) . .
C3 C2 H2 120.8 . .
C1 C2 H2 120.8 . .
C2 C3 C4 119.4(6) . .
C2 C3 H3 120.3 . .
C4 C3 H3 120.3 . .
C5 C4 C3 118.6(5) . .
C5 C4 C12 120.0(5) . .
C3 C4 C12 121.3(5) . .
N1 C5 C4 121.8(5) . .
N1 C5 C6 117.8(5) . .
C4 C5 C6 120.4(5) . .
N2 C6 C10 122.5(5) . .
N2 C6 C5 117.2(4) . .
C10 C6 C5 120.3(5) . .
N2 C7 C8 122.8(6) . .
N2 C7 H7 118.6 . .
C8 C7 H7 118.6 . .
C9 C8 C7 119.4(6) . .
C9 C8 H8 120.3 . .
C7 C8 H8 120.3 . .
C8 C9 C10 119.4(5) . .
C8 C9 H9 120.3 . .
C10 C9 H9 120.3 . .
C6 C10 C9 117.8(5) . .
C6 C10 C11 120.0(5) . .
C9 C10 C11 122.2(5) . .
N4 C11 C12 122.2(5) . .
N4 C11 C10 118.3(5) . .
C12 C11 C10 119.5(5) . .
N3 C12 C11 121.8(5) . .
N3 C12 C4 118.5(5) . .
C11 C12 C4 119.7(5) . .
N3 C13 C18 119.4(6) . .
N3 C13 C14 121.6(5) . .
C18 C13 C14 119.0(5) . .
N4 C14 C13 121.0(5) . .
N4 C14 C15 118.9(6) . .
C13 C14 C15 120.0(6) . .
C16 C15 C14 118.3(7) . .
C16 C15 H15 120.9 . .
C14 C15 H15 120.9 . .
C15 C16 C17 122.1(6) . .
C15 C16 H16 118.9 . .
C17 C16 H16 118.9 . .
C18 C17 C16 120.6(6) . .
C18 C17 H17 119.7 . .
C16 C17 H17 119.7 . .
C17 C18 C13 119.8(7) . .
C17 C18 H18 120.1 . .
C13 C18 H18 120.1 . .
O1 C19 O2 120.7(5) . .
O1 C19 C20 121.1(5) . .
O2 C19 C20 118.2(5) . .
O1 C19 Pb1 68.0(3) . .
O2 C19 Pb1 52.7(3) . .
C20 C19 Pb1 170.7(4) . .
C25 C20 C21 118.7(5) . .
C25 C20 C19 123.0(5) . .
C21 C20 C19 118.2(5) . .
C22 C21 C20 121.3(6) . .
C22 C21 H21 119.3 . .
C20 C21 H21 119.3 . .
C21 C22 C23 120.1(6) . .
C21 C22 H22 119.9 . .
C23 C22 H22 119.9 . .
C22 C23 C24 119.0(6) . .
C22 C23 H23 120.5 . .
C24 C23 H23 120.5 . .
C23 C24 C25 122.5(6) . .
C23 C24 H24 118.8 . .
C25 C24 H24 118.8 . .
C24 C25 C20 118.4(5) . .
C24 C25 C26 117.9(6) . .
C20 C25 C26 123.7(5) . .
C27 C26 C31 117.8(5) . .
C27 C26 C25 118.7(5) . .
C31 C26 C25 123.3(5) . .
C28 C27 C26 120.5(6) . .
C28 C27 H27 119.8 . .
C26 C27 H27 119.8 . .
C29 C28 C27 121.1(6) . .
C29 C28 H28 119.4 . .
C27 C28 H28 119.4 . .
C28 C29 C32 119.0(6) . .
C28 C29 H29 120.5 . .
C32 C29 H29 120.5 . .
O4 C30 O3 122.0(5) . .
O4 C30 C31 119.4(5) . .
O3 C30 C31 118.6(6) . .
O4 C30 Pb1 67.4(3) . 4_566
O3 C30 Pb1 55.2(3) . 4_566
C31 C30 Pb1 167.5(4) . 4_566
C32 C31 C26 120.5(5) . .
C32 C31 C30 116.9(5) . .
C26 C31 C30 122.6(5) . .
C29 C32 C31 121.0(6) . .
C29 C32 H32 119.5 . .
C31 C32 H32 119.5 . .
C1 N1 C5 118.1(5) . .
C1 N1 Pb1 119.7(4) . .
C5 N1 Pb1 122.2(4) . .
C7 N2 C6 118.0(5) . .
C7 N2 Pb1 121.1(4) . .
C6 N2 Pb1 120.8(3) . .
C12 N3 C13 116.5(5) . .
C11 N4 C14 116.9(5) . .
C19 O1 Pb1 85.8(4) . .
C19 O2 Pb1 100.7(3) . .
C30 O3 Pb1 99.0(4) . 4_566
C30 O4 Pb1 87.1(3) . 4_566
O2 Pb1 O3 83.12(15) . 4_565
O2 Pb1 N1 81.39(15) . .
O3 Pb1 N1 76.78(13) 4_565 .
O2 Pb1 O1 52.71(14) . .
O3 Pb1 O1 120.63(14) 4_565 .
N1 Pb1 O1 123.58(14) . .
O2 Pb1 O4 88.07(15) . 4_565
O3 Pb1 O4 51.12(13) 4_565 4_565
N1 Pb1 O4 127.76(13) . 4_565
O1 Pb1 O4 85.98(15) . 4_565
O2 Pb1 N2 78.71(14) . .
O3 Pb1 N2 136.45(14) 4_565 .
N1 Pb1 N2 61.63(14) . .
O1 Pb1 N2 77.10(14) . .
O4 Pb1 N2 162.66(16) 4_565 .
O2 Pb1 C19 26.54(15) . .
O3 Pb1 C19 102.79(15) 4_565 .
N1 Pb1 C19 103.07(15) . .
O1 Pb1 C19 26.17(13) . .
O4 Pb1 C19 86.82(16) 4_565 .
N2 Pb1 C19 76.33(15) . .
O2 Pb1 C30 87.34(15) . 4_565
O3 Pb1 C30 25.78(16) 4_565 4_565
N1 Pb1 C30 102.56(16) . 4_565
O1 Pb1 C30 105.61(17) . 4_565
O4 Pb1 C30 25.53(16) 4_565 4_565
N2 Pb1 C30 160.11(16) . 4_565
C19 Pb1 C30 97.34(17) . 4_565

loop_
_geom_bond_atom_site_label_1
_geom_bond_atom_site_label_2
_geom_bond_distance
_geom_bond_site_symmetry_2
C1 N1 1.324(7) .
C1 C2 1.384(9) .
C1 H1 0.9300 .
C2 C3 1.376(8) .
C2 H2 0.9300 .
C3 C4 1.394(8) .
C3 H3 0.9300 .
C4 C5 1.385(8) .
C4 C12 1.466(7) .
C5 N1 1.367(6) .
C5 C6 1.470(7) .
C6 N2 1.342(7) .
C6 C10 1.387(7) .
C7 N2 1.321(7) .
C7 C8 1.382(7) .
C7 H7 0.9300 .
C8 C9 1.347(8) .
C8 H8 0.9300 .
C9 C10 1.390(8) .
C9 H9 0.9300 .
C10 C11 1.469(8) .
C11 N4 1.327(6) .
C11 C12 1.421(8) .
C12 N3 1.323(7) .
C13 N3 1.362(6) .
C13 C18 1.413(8) .
C13 C14 1.415(9) .
C14 N4 1.348(8) .
C14 C15 1.428(7) .
C15 C16 1.351(9) .
C15 H15 0.9300 .
C16 C17 1.403(10) .
C16 H16 0.9300 .
C17 C18 1.359(8) .
C17 H17 0.9300 .
C18 H18 0.9300 .
C19 O1 1.250(6) .
C19 O2 1.285(7) .
C19 C20 1.488(8) .
C19 Pb1 2.826(6) .
C20 C25 1.395(8) .
C20 C21 1.409(7) .
C21 C22 1.368(8) .
C21 H21 0.9300 .
C22 C23 1.374(9) .
C22 H22 0.9300 .
C23 C24 1.381(9) .
C23 H23 0.9300 .
C24 C25 1.385(8) .
C24 H24 0.9300 .
C25 C26 1.487(8) .
C26 C27 1.395(7) .
C26 C31 1.398(8) .
C27 C28 1.393(9) .
C27 H27 0.9300 .
C28 C29 1.364(9) .
C28 H28 0.9300 .
C29 C32 1.381(8) .
C29 H29 0.9300 .
C30 O4 1.234(8) .
C30 O3 1.259(7) .
C30 C31 1.509(8) .
C30 Pb1 2.860(6) 4_566
C31 C32 1.386(8) .
C32 H32 0.9300 .
N1 Pb1 2.618(5) .
N2 Pb1 2.690(4) .
O1 Pb1 2.627(4) .
O2 Pb1 2.289(4) .
O3 Pb1 2.379(4) 4_566
O4 Pb1 2.643(4) 4_566
Pb1 O3 2.379(4) 4_565
Pb1 O4 2.643(4) 4_565
Pb1 C30 2.860(6) 4_565
